data_9007897
loop_
_publ_author_name
'Bolte, M.'

_publ_section_title
;
 SrNi3(P2O7)2
;
_journal_name_full 'Acta Crystallographica, Section E'
_journal_page_first i30
_journal_page_last i31
_journal_paper_doi 10.1107/S1600536801005700
_journal_volume 57
_journal_year 2001
_chemical_formula_structural SrNi3(P2O7)2
_chemical_formula_sum 'Ni3 O14 P4 Sr'
_space_group_IT_number 14
_symmetry_space_group_name_Hall '-P 2ybc'
_symmetry_space_group_name_H-M 'P 1 21/c 1'
_cell_angle_alpha 90
_cell_angle_beta 112.194
_cell_angle_gamma 90
_cell_length_a 7.4116
_cell_length_b 7.6542
_cell_length_c 9.4486
_cell_formula_units_Z 2
_cell_volume 496.304
_database_code_amcsd 0010355
_exptl_crystal_density_diffrn 4.092
_cod_original_formula_sum 'Sr Ni3 P4 O14'
_cod_database_code 9007897
_amcsd_formula_title SrNi3(P2O7)2

loop_
_space_group_symop_operation_xyz
x,y,z
x,1/2-y,1/2+z
-x,1/2+y,1/2-z
-x,-y,-z

loop_
_atom_site_aniso_label
_atom_site_aniso_U_11
_atom_site_aniso_U_22
_atom_site_aniso_U_33
_atom_site_aniso_U_12
_atom_site_aniso_U_13
_atom_site_aniso_U_23
Sr 0.01043 0.01129 0.01150 -0.00001 0.00528 0.00012
Ni1 0.00949 0.00950 0.01023 0.00014 0.00425 0.00016
Ni2 0.00950 0.00890 0.01007 0.00003 0.00420 0.00001
P1 0.00881 0.00958 0.00973 -0.00004 0.00408 0.00005
P2 0.00937 0.00872 0.00969 -0.00011 0.00413 0.00005
O1 0.00950 0.01260 0.01280 0.00060 0.00510 0.00100
O2 0.01240 0.01200 0.01190 -0.00050 0.00550 -0.00190
O3 0.01080 0.01180 0.01010 0.00010 0.00310 0.00060
O4 0.00920 0.01060 0.01380 -0.00140 0.00460 0.00050
O5 0.01180 0.01030 0.01200 0.00010 0.00590 -0.00090
O6 0.01250 0.01030 0.00980 -0.00070 0.00330 -0.00040
O7 0.01160 0.01040 0.01250 0.00040 0.00550 0.00130

loop_
_atom_site_label
_atom_site_fract_x
_atom_site_fract_y
_atom_site_fract_z
_atom_site_U_iso_or_equiv
Sr 0.50000 0.00000 0.00000 0.01074
Ni1 0.18424 0.62596 0.02578 0.00958
Ni2 0.00000 0.00000 0.00000 0.00934
P1 0.60256 0.44098 0.20097 0.00920
P2 0.88811 0.70400 0.19372 0.00911
O1 0.39757 0.47873 0.19242 0.01130
O2 0.62427 0.31912 0.08281 0.01178
O3 0.73161 0.38239 0.36484 0.01116
O4 0.67992 0.62943 0.17742 0.01120
O5 0.97336 0.57480 0.11291 0.01094
O6 0.99820 0.71065 0.36620 0.01111
O7 0.84443 0.87709 0.11085 0.01120

loop_
_cod_related_entry_id
_cod_related_entry_database
_cod_related_entry_code
1 AMCSD 0010355
